data_4070301
loop_
_publ_author_name
'Conroy, Korey D.'
'Piers, Warren E.'
'Parvez, Masood'

_publ_section_title
;
 Nucleophilic Degradation of a \b-Diketiminato Ancillary by a Transient
 Scandium Hydride Intermediate
;
_journal_issue 21
_journal_name_full Organometallics
_journal_page_first 6228
_journal_paper_doi 10.1021/om900700d
_journal_volume 28
_journal_year 2009
_chemical_formula_sum 'C45 H77 Al Cl N2 O2.5 Sc'
_chemical_formula_weight 793.48
_chemical_name_systematic
;
 ?
;
_space_group_IT_number 2
_symmetry_cell_setting triclinic
_symmetry_space_group_name_Hall '-P 1'
_symmetry_space_group_name_H-M 'P -1'
_atom_sites_solution_hydrogens geom
_atom_sites_solution_primary direct
_atom_sites_solution_secondary difmap
_cell_angle_alpha 82.282(10)
_cell_angle_beta 79.336(14)
_cell_angle_gamma 68.963(13)
_cell_formula_units_Z 2
_cell_length_a 9.6980(10)
_cell_length_b 13.072(3)
_cell_length_c 19.616(4)
_cell_measurement_reflns_used 19198
_cell_measurement_temperature 173(2)
_cell_measurement_theta_max 27.49
_cell_measurement_theta_min 2.6
_cell_volume 2274.7(8)
_computing_cell_refinement 'HKL DENZO (Otwinowski & Minor, 1997)'
_computing_data_collection 'COLLECT (Hooft, 1998)'
_computing_data_reduction 'SCALEPACK (Otwinowski & Minor, 1997)'
_computing_molecular_graphics 'ORTEPII (Johnson, 1976)'
_computing_publication_material 'SHELXL-97 (Sheldrick, 1997)'
_computing_structure_refinement 'SHELXL-97 (Sheldrick, 1997)'
_computing_structure_solution 'SAPI91 (Fan, 1991)'
_diffrn_ambient_temperature 173(2)
_diffrn_measured_fraction_theta_full 0.991
_diffrn_measured_fraction_theta_max 0.991
_diffrn_measurement_device_type 'Nonius KappaCCD'
_diffrn_measurement_method ' \w and \f '
_diffrn_radiation_monochromator graphite
_diffrn_radiation_source 'fine-focus sealed tube'
_diffrn_radiation_type MoK\a
_diffrn_radiation_wavelength 0.71073
_diffrn_reflns_av_R_equivalents 0.0340
_diffrn_reflns_av_sigmaI/netI 0.0523
_diffrn_reflns_limit_h_max 12
_diffrn_reflns_limit_h_min -12
_diffrn_reflns_limit_k_max 16
_diffrn_reflns_limit_k_min -16
_diffrn_reflns_limit_l_max 25
_diffrn_reflns_limit_l_min -25
_diffrn_reflns_number 19198
_diffrn_reflns_theta_full 27.49
_diffrn_reflns_theta_max 27.49
_diffrn_reflns_theta_min 2.60
_exptl_absorpt_coefficient_mu 0.277
_exptl_absorpt_correction_T_max 0.9836
_exptl_absorpt_correction_T_min 0.9415
_exptl_absorpt_correction_type multi-scan
_exptl_absorpt_process_details 'SORTAV: (Blessing, 1997)'
_exptl_crystal_colour colorless
_exptl_crystal_density_diffrn 1.158
_exptl_crystal_density_method 'not measured'
_exptl_crystal_description needle
_exptl_crystal_F_000 864
_exptl_crystal_size_max 0.22
_exptl_crystal_size_mid 0.07
_exptl_crystal_size_min 0.06
_refine_diff_density_max 0.392
_refine_diff_density_min -0.361
_refine_diff_density_rms 0.048
_refine_ls_extinction_method none
_refine_ls_goodness_of_fit_ref 1.019
_refine_ls_hydrogen_treatment mixed
_refine_ls_matrix_type full
_refine_ls_number_parameters 542
_refine_ls_number_reflns 10365
_refine_ls_number_restraints 6
_refine_ls_restrained_S_all 1.019
_refine_ls_R_factor_all 0.0697
_refine_ls_R_factor_gt 0.0416
_refine_ls_shift/su_max 0.002
_refine_ls_shift/su_mean 0.000
_refine_ls_structure_factor_coef Fsqd
_refine_ls_weighting_details 'calc w=1/[\s^2^(Fo^2^)+(0.0400P)^2^+0.8800P] where P=(Fo^2^+2Fc^2^)/3'
_refine_ls_weighting_scheme calc
_refine_ls_wR_factor_gt 0.0895
_refine_ls_wR_factor_ref 0.1026
_reflns_number_gt 7584
_reflns_number_total 10365
_reflns_threshold_expression >2sigma(I)
_cod_data_source_file om900700d_si_002.cif
_cod_data_source_block Compound_I
_cod_depositor_comments
;
The following automatic conversions were performed:

'_symmetry_cell_setting' value 'Triclinic' changed to 'triclinic'
according to /home/saulius/struct/CIF-dictionaries/cif_core.dic
dictionary named 'cif_core.dic' version 2.4.2 from
2011-04-26.

'_exptl_absorpt_correction_type' value 'Multi-scan'
changed to 'multi-scan' according to
/home/saulius/struct/CIF-dictionaries/cif_core.dic dictionary named
'cif_core.dic' version 2.4.2 from 2011-04-26.

Automatic conversion script
Id: cif_fix_values 1715 2011-07-08 13:25:40Z adriana 
;
_cod_original_cell_volume 2274.7(7)
_cod_original_formula_sum 'C45 H77 Al Cl N2 O2.50 Sc'
_cod_database_code 4070301

loop_
_symmetry_equiv_pos_as_xyz
'x, y, z'
'-x, -y, -z'

loop_
_atom_site_label
_atom_site_type_symbol
_atom_site_fract_x
_atom_site_fract_y
_atom_site_fract_z
_atom_site_U_iso_or_equiv
_atom_site_adp_type
_atom_site_occupancy
_atom_site_symmetry_multiplicity
_atom_site_calc_flag
_atom_site_refinement_flags
_atom_site_disorder_assembly
_atom_site_disorder_group
Sc1 Sc 0.24409(3) 0.22890(3) 0.780969(16) 0.01940(8) Uani 1 1 d . . .
Cl1 Cl 0.47877(5) 0.21872(4) 0.81190(2) 0.03170(11) Uani 1 1 d . . .
Al1 Al 0.06321(5) 0.14092(4) 0.87232(3) 0.02296(12) Uani 1 1 d . B .
H01 H 0.046(2) 0.2188(15) 0.7953(10) 0.028 Uiso 1 1 d . . .
H02 H 0.235(2) 0.0907(15) 0.8245(10) 0.028 Uiso 1 1 d . . .
H03 H 0.139(2) 0.2389(15) 0.8772(10) 0.028 Uiso 1 1 d . . .
H04 H 0.086(2) 0.0709(15) 0.9416(10) 0.028 Uiso 1 1 d . . .
O1 O -0.02931(14) 0.04656(10) 0.84088(6) 0.0281(3) Uani 1 1 d . . .
O2 O -0.14080(13) 0.23423(10) 0.91116(7) 0.0302(3) Uani 1 1 d . . .
N1 N 0.29794(14) 0.17295(11) 0.67950(7) 0.0208(3) Uani 1 1 d . . .
N2 N 0.14102(14) 0.40199(11) 0.74293(7) 0.0200(3) Uani 1 1 d . . .
C1 C 0.6464(2) 0.13211(17) 0.63424(11) 0.0362(5) Uani 1 1 d . . .
H1A H 0.7412 0.0956 0.6053 0.043 Uiso 1 1 calc R . .
H1B H 0.6214 0.0785 0.6696 0.043 Uiso 1 1 calc R . .
H1C H 0.6557 0.1911 0.6570 0.043 Uiso 1 1 calc R . .
C2 C 0.52189(19) 0.18089(15) 0.58825(10) 0.0279(4) Uani 1 1 d . . .
C3 C 0.37678(17) 0.23358(14) 0.64025(8) 0.0209(3) Uani 1 1 d . . .
C4 C 0.34719(18) 0.34280(14) 0.65105(9) 0.0226(3) Uani 1 1 d . . .
H4 H 0.4262 0.3680 0.6291 0.027 Uiso 1 1 calc R . .
C5 C 0.22593(17) 0.42719(13) 0.68736(9) 0.0204(3) Uani 1 1 d . . .
C6 C 0.21403(19) 0.54454(14) 0.65288(9) 0.0266(4) Uani 1 1 d . . .
C7 C 0.0837(2) 0.64275(15) 0.68339(11) 0.0336(4) Uani 1 1 d . . .
H7A H 0.0848 0.7105 0.6553 0.040 Uiso 1 1 calc R . .
H7B H 0.0942 0.6484 0.7313 0.040 Uiso 1 1 calc R . .
H7C H -0.0110 0.6319 0.6829 0.040 Uiso 1 1 calc R . .
C8 C 0.5196(2) 0.08914(17) 0.54772(11) 0.0349(4) Uani 1 1 d . . .
H8A H 0.4425 0.1194 0.5173 0.042 Uiso 1 1 calc R . .
H8B H 0.4975 0.0315 0.5805 0.042 Uiso 1 1 calc R . .
H8C H 0.6173 0.0578 0.5195 0.042 Uiso 1 1 calc R . .
C9 C 0.5633(2) 0.26502(17) 0.53339(11) 0.0401(5) Uani 1 1 d . . .
H9A H 0.4783 0.3053 0.5086 0.048 Uiso 1 1 calc R . .
H9B H 0.6495 0.2266 0.5002 0.048 Uiso 1 1 calc R . .
H9C H 0.5883 0.3167 0.5564 0.048 Uiso 1 1 calc R . .
C10 C 0.3595(2) 0.56544(16) 0.65633(12) 0.0367(5) Uani 1 1 d . . .
H10A H 0.3493 0.6412 0.6388 0.044 Uiso 1 1 calc R . .
H10B H 0.4432 0.5145 0.6278 0.044 Uiso 1 1 calc R . .
H10C H 0.3783 0.5538 0.7047 0.044 Uiso 1 1 calc R . .
C11 C 0.1971(3) 0.54615(18) 0.57608(11) 0.0423(5) Uani 1 1 d . . .
H11A H 0.1849 0.6197 0.5534 0.051 Uiso 1 1 calc R . .
H11B H 0.1092 0.5272 0.5737 0.051 Uiso 1 1 calc R . .
H11C H 0.2864 0.4925 0.5524 0.051 Uiso 1 1 calc R . .
C12 C 0.26419(18) 0.08799(14) 0.65414(9) 0.0240(4) Uani 1 1 d . . .
C13 C 0.1599(2) 0.11992(16) 0.60690(9) 0.0292(4) Uani 1 1 d . . .
C14 C 0.1177(2) 0.03958(19) 0.58515(10) 0.0379(5) Uani 1 1 d . . .
H14 H 0.0496 0.0600 0.5525 0.045 Uiso 1 1 calc R . .
C15 C 0.1727(2) -0.06853(19) 0.61000(12) 0.0440(5) Uani 1 1 d . . .
H15 H 0.1413 -0.1219 0.5952 0.053 Uiso 1 1 calc R . .
C16 C 0.2735(2) -0.09905(17) 0.65635(11) 0.0389(5) Uani 1 1 d . . .
H16 H 0.3107 -0.1740 0.6732 0.047 Uiso 1 1 calc R . .
C17 C 0.3230(2) -0.02304(15) 0.67946(10) 0.0305(4) Uani 1 1 d . . .
C18 C 0.0887(2) 0.23954(18) 0.58118(11) 0.0371(5) Uani 1 1 d . . .
H18 H 0.1075 0.2856 0.6127 0.044 Uiso 1 1 calc R . .
C19 C -0.0798(2) 0.2720(2) 0.58614(12) 0.0427(5) Uani 1 1 d . . .
H19A H -0.1233 0.3513 0.5747 0.051 Uiso 1 1 calc R . .
H19B H -0.1220 0.2536 0.6336 0.051 Uiso 1 1 calc R . .
H19C H -0.1026 0.2321 0.5534 0.051 Uiso 1 1 calc R . .
C20 C 0.1540(3) 0.2682(3) 0.50790(14) 0.0711(9) Uani 1 1 d . . .
H20A H 0.0994 0.3450 0.4938 0.085 Uiso 1 1 calc R . .
H20B H 0.1452 0.2201 0.4760 0.085 Uiso 1 1 calc R . .
H20C H 0.2595 0.2583 0.5065 0.085 Uiso 1 1 calc R . .
C21 C 0.4426(2) -0.06706(15) 0.72678(11) 0.0350(4) Uani 1 1 d . . .
H21 H 0.4577 -0.0030 0.7430 0.042 Uiso 1 1 calc R . .
C22 C 0.3981(3) -0.13623(17) 0.79137(12) 0.0470(6) Uani 1 1 d . . .
H22A H 0.4724 -0.1551 0.8230 0.056 Uiso 1 1 calc R . .
H22B H 0.3937 -0.2037 0.7769 0.056 Uiso 1 1 calc R . .
H22C H 0.2999 -0.0938 0.8153 0.056 Uiso 1 1 calc R . .
C23 C 0.5929(2) -0.13861(18) 0.68817(14) 0.0506(6) Uani 1 1 d . . .
H23A H 0.6656 -0.1689 0.7207 0.061 Uiso 1 1 calc R . .
H23B H 0.6299 -0.0935 0.6504 0.061 Uiso 1 1 calc R . .
H23C H 0.5788 -0.1989 0.6688 0.061 Uiso 1 1 calc R . .
C24 C 0.02008(18) 0.48016(13) 0.78457(9) 0.0215(3) Uani 1 1 d . . .
C25 C -0.12856(19) 0.50676(14) 0.77352(10) 0.0260(4) Uani 1 1 d . . .
C26 C -0.2414(2) 0.58237(15) 0.81527(11) 0.0328(4) Uani 1 1 d . . .
H26 H -0.3418 0.6031 0.8072 0.039 Uiso 1 1 calc R . .
C27 C -0.2111(2) 0.62755(16) 0.86771(11) 0.0359(5) Uani 1 1 d . . .
H27 H -0.2894 0.6798 0.8949 0.043 Uiso 1 1 calc R . .
C28 C -0.0655(2) 0.59625(15) 0.88050(10) 0.0317(4) Uani 1 1 d . . .
H28 H -0.0454 0.6254 0.9179 0.038 Uiso 1 1 calc R . .
C29 C 0.05290(19) 0.52263(14) 0.83974(9) 0.0256(4) Uani 1 1 d . . .
C30 C -0.17267(19) 0.45738(15) 0.71840(10) 0.0293(4) Uani 1 1 d . . .
H30 H -0.0802 0.4029 0.6950 0.035 Uiso 1 1 calc R . .
C31 C -0.2800(2) 0.39671(17) 0.75202(11) 0.0361(5) Uani 1 1 d . . .
H31A H -0.3060 0.3647 0.7160 0.043 Uiso 1 1 calc R . .
H31B H -0.3708 0.4485 0.7760 0.043 Uiso 1 1 calc R . .
H31C H -0.2317 0.3381 0.7856 0.043 Uiso 1 1 calc R . .
C32 C -0.2436(2) 0.54499(18) 0.66296(12) 0.0436(5) Uani 1 1 d . . .
H32A H -0.2700 0.5103 0.6284 0.052 Uiso 1 1 calc R . .
H32B H -0.1724 0.5808 0.6400 0.052 Uiso 1 1 calc R . .
H32C H -0.3339 0.5999 0.6850 0.052 Uiso 1 1 calc R . .
C33 C 0.2099(2) 0.49317(16) 0.85697(10) 0.0298(4) Uani 1 1 d . . .
H33 H 0.2811 0.4438 0.8215 0.036 Uiso 1 1 calc R . .
C34 C 0.2557(2) 0.59493(18) 0.85456(11) 0.0383(5) Uani 1 1 d . . .
H34A H 0.3593 0.5717 0.8631 0.046 Uiso 1 1 calc R . .
H34B H 0.1900 0.6431 0.8904 0.046 Uiso 1 1 calc R . .
H34C H 0.2469 0.6348 0.8087 0.046 Uiso 1 1 calc R . .
C35 C 0.2244(2) 0.43076(17) 0.92847(11) 0.0389(5) Uani 1 1 d . . .
H35A H 0.3281 0.4076 0.9369 0.047 Uiso 1 1 calc R . .
H35B H 0.1954 0.3659 0.9300 0.047 Uiso 1 1 calc R . .
H35C H 0.1589 0.4788 0.9644 0.047 Uiso 1 1 calc R . .
C36 C -0.0895(2) 0.06525(16) 0.77535(10) 0.0314(4) Uani 1 1 d . B .
H36A H -0.0110 0.0661 0.7353 0.038 Uiso 1 1 calc R A 1
H36B H -0.1729 0.1363 0.7737 0.038 Uiso 1 1 calc R A 1
C37 C -0.1437(3) -0.0283(2) 0.7734(2) 0.0399(8) Uani 0.851(5) 1 d P B 1
H37A H -0.1315 -0.0485 0.7252 0.048 Uiso 0.851(5) 1 calc PR B 1
H37B H -0.2499 -0.0102 0.7944 0.048 Uiso 0.851(5) 1 calc PR B 1
C38 C -0.0416(3) -0.1203(2) 0.81694(16) 0.0465(8) Uani 0.851(5) 1 d P B 1
H38A H -0.0871 -0.1770 0.8357 0.056 Uiso 0.851(5) 1 calc PR B 1
H38B H 0.0571 -0.1555 0.7893 0.056 Uiso 0.851(5) 1 calc PR B 1
C39 C -0.0279(13) -0.0597(11) 0.8751(6) 0.0381(13) Uani 0.851(5) 1 d P B 1
H39A H -0.1131 -0.0511 0.9132 0.046 Uiso 0.851(5) 1 calc PR B 1
H39B H 0.0664 -0.0990 0.8943 0.046 Uiso 0.851(5) 1 calc PR B 1
C37' C -0.095(2) -0.0577(19) 0.7707(15) 0.0399(8) Uani 0.15 1 d P B 2
H37C H -0.1719 -0.0548 0.7426 0.048 Uiso 0.149(5) 1 calc PR B 2
H37D H 0.0029 -0.1087 0.7509 0.048 Uiso 0.149(5) 1 calc PR B 2
C38' C -0.137(2) -0.0897(13) 0.8454(9) 0.0465(8) Uani 0.15 1 d P B 2
H38C H -0.1304 -0.1676 0.8534 0.056 Uiso 0.149(5) 1 calc PR B 2
H38D H -0.2369 -0.0415 0.8654 0.056 Uiso 0.149(5) 1 calc PR B 2
C39' C -0.013(8) -0.070(7) 0.871(4) 0.0381(13) Uani 0.15 1 d P B 2
H39C H 0.0856 -0.1227 0.8537 0.046 Uiso 0.149(5) 1 calc PR B 2
H39D H -0.0268 -0.0745 0.9227 0.046 Uiso 0.149(5) 1 calc PR B 2
C40 C -0.2508(2) 0.18705(17) 0.95082(10) 0.0342(4) Uani 1 1 d . B .
H40A H -0.2008 0.1187 0.9783 0.041 Uiso 1 1 calc R . .
H40B H -0.3070 0.1701 0.9192 0.041 Uiso 1 1 calc R . .
C41 C -0.3546(2) 0.27457(18) 0.99846(11) 0.0404(5) Uani 1 1 d . . .
H41A H -0.3267 0.2591 1.0458 0.048 Uiso 1 1 calc R B .
H41B H -0.4597 0.2793 1.0015 0.048 Uiso 1 1 calc R . .
C42 C -0.3319(2) 0.37995(18) 0.96363(12) 0.0398(5) Uani 1 1 d . B .
H42A H -0.3923 0.4109 0.9254 0.048 Uiso 1 1 calc R . .
H42B H -0.3573 0.4360 0.9976 0.048 Uiso 1 1 calc R . .
C43 C -0.1668(2) 0.34006(16) 0.93622(11) 0.0323(4) Uani 1 1 d . B .
H43A H -0.1419 0.3912 0.8980 0.039 Uiso 1 1 calc R . .
H43B H -0.1068 0.3321 0.9736 0.039 Uiso 1 1 calc R . .
O3 O 0.6173(14) 0.8999(11) -0.0622(4) 0.062(4) Uani 0.360(18) 1 d PD C -1
O3' O 0.551(4) 0.8759(11) -0.0413(16) 0.048(8) Uani 0.140(18) 1 d P C -1
C44 C 0.6290(6) 0.8866(5) 0.0097(3) 0.0517(15) Uani 0.50 1 d PD C -1
H44A H 0.7347 0.8647 0.0164 0.062 Uiso 0.50 1 calc PR C -1
H44B H 0.5889 0.8291 0.0333 0.062 Uiso 0.50 1 calc PR C -1
C45 C 0.5391(9) 0.9960(6) 0.0390(3) 0.064(2) Uani 0.50 1 d PD C -1
H45A H 0.6049 1.0368 0.0437 0.077 Uiso 0.50 1 calc PR C -1
H45B H 0.4814 0.9861 0.0850 0.077 Uiso 0.50 1 calc PR C -1
C46 C 0.4354(7) 1.0563(5) -0.0139(4) 0.0551(17) Uani 0.50 1 d PD C -1
H46A H 0.3297 1.0736 0.0077 0.066 Uiso 0.50 1 calc PR C -1
H46B H 0.4521 1.1256 -0.0330 0.066 Uiso 0.50 1 calc PR C -1
C47 C 0.4731(8) 0.9795(6) -0.0697(3) 0.0522(16) Uani 0.50 1 d PD C -1
H47A H 0.3979 0.9431 -0.0646 0.063 Uiso 0.50 1 calc PR C -1
H47B H 0.4754 1.0200 -0.1161 0.063 Uiso 0.50 1 calc PR C -1

loop_
_atom_site_aniso_label
_atom_site_aniso_U_11
_atom_site_aniso_U_22
_atom_site_aniso_U_33
_atom_site_aniso_U_23
_atom_site_aniso_U_13
_atom_site_aniso_U_12
Sc1 0.01853(15) 0.01764(16) 0.02158(17) 0.00072(12) -0.00287(11) -0.00651(12)
Cl1 0.0236(2) 0.0391(3) 0.0340(2) 0.0026(2) -0.00815(17) -0.01259(18)
Al1 0.0229(3) 0.0237(3) 0.0230(3) 0.0012(2) -0.0025(2) -0.0103(2)
O1 0.0373(7) 0.0242(7) 0.0272(7) 0.0039(5) -0.0061(5) -0.0171(5)
O2 0.0275(6) 0.0301(7) 0.0345(7) -0.0072(6) 0.0068(5) -0.0156(5)
N1 0.0197(7) 0.0189(7) 0.0241(7) -0.0006(6) -0.0007(5) -0.0085(5)
N2 0.0189(7) 0.0180(7) 0.0234(7) -0.0006(6) -0.0032(5) -0.0069(5)
C1 0.0214(9) 0.0357(11) 0.0493(13) -0.0107(9) 0.0015(8) -0.0080(8)
C2 0.0242(9) 0.0274(10) 0.0320(10) -0.0055(8) 0.0055(7) -0.0121(7)
C3 0.0195(8) 0.0239(9) 0.0209(8) -0.0003(7) -0.0041(6) -0.0094(7)
C4 0.0207(8) 0.0244(9) 0.0242(9) 0.0003(7) -0.0008(6) -0.0114(7)
C5 0.0199(8) 0.0206(9) 0.0235(9) 0.0013(7) -0.0074(6) -0.0092(6)
C6 0.0283(9) 0.0221(9) 0.0289(10) 0.0048(7) -0.0043(7) -0.0103(7)
C7 0.0355(10) 0.0178(9) 0.0436(12) 0.0067(8) -0.0050(8) -0.0081(8)
C8 0.0318(10) 0.0379(11) 0.0360(11) -0.0158(9) 0.0114(8) -0.0165(8)
C9 0.0416(11) 0.0388(12) 0.0368(12) -0.0075(9) 0.0153(9) -0.0186(9)
C10 0.0373(11) 0.0246(10) 0.0516(13) -0.0006(9) -0.0017(9) -0.0178(8)
C11 0.0542(13) 0.0338(12) 0.0352(12) 0.0109(9) -0.0134(9) -0.0122(10)
C12 0.0243(8) 0.0251(9) 0.0251(9) -0.0065(7) 0.0054(7) -0.0141(7)
C13 0.0286(9) 0.0384(11) 0.0253(9) -0.0052(8) 0.0032(7) -0.0199(8)
C14 0.0389(11) 0.0530(14) 0.0316(11) -0.0124(9) 0.0035(8) -0.0286(10)
C15 0.0505(13) 0.0475(14) 0.0459(13) -0.0236(11) 0.0133(10) -0.0339(11)
C16 0.0444(12) 0.0265(10) 0.0465(13) -0.0124(9) 0.0115(9) -0.0185(9)
C17 0.0318(10) 0.0232(9) 0.0353(10) -0.0077(8) 0.0077(8) -0.0123(8)
C18 0.0341(10) 0.0461(13) 0.0389(11) 0.0095(9) -0.0140(8) -0.0235(9)
C19 0.0375(11) 0.0530(14) 0.0412(12) -0.0042(10) -0.0068(9) -0.0191(10)
C20 0.0437(14) 0.093(2) 0.0613(17) 0.0359(16) -0.0040(12) -0.0215(14)
C21 0.0352(10) 0.0188(9) 0.0457(12) -0.0014(8) -0.0013(9) -0.0055(8)
C22 0.0539(13) 0.0251(11) 0.0536(14) 0.0061(10) -0.0036(11) -0.0087(10)
C23 0.0398(12) 0.0279(12) 0.0718(17) -0.0041(11) 0.0037(11) -0.0026(9)
C24 0.0228(8) 0.0145(8) 0.0258(9) 0.0005(7) -0.0005(6) -0.0069(6)
C25 0.0236(9) 0.0191(9) 0.0339(10) 0.0019(7) -0.0044(7) -0.0069(7)
C26 0.0222(9) 0.0255(10) 0.0461(12) -0.0017(9) -0.0016(8) -0.0045(7)
C27 0.0322(10) 0.0246(10) 0.0431(12) -0.0073(9) 0.0074(8) -0.0048(8)
C28 0.0373(11) 0.0255(10) 0.0323(10) -0.0067(8) 0.0010(8) -0.0123(8)
C29 0.0278(9) 0.0199(9) 0.0288(9) -0.0016(7) -0.0008(7) -0.0096(7)
C30 0.0220(9) 0.0270(10) 0.0386(11) -0.0024(8) -0.0087(7) -0.0060(7)
C31 0.0317(10) 0.0316(11) 0.0476(12) -0.0012(9) -0.0102(9) -0.0124(8)
C32 0.0443(12) 0.0423(13) 0.0498(13) 0.0090(10) -0.0190(10) -0.0200(10)
C33 0.0307(9) 0.0297(10) 0.0312(10) -0.0093(8) -0.0037(7) -0.0109(8)
C34 0.0424(11) 0.0423(12) 0.0389(12) -0.0055(9) -0.0054(9) -0.0243(10)
C35 0.0480(12) 0.0353(12) 0.0397(12) -0.0029(9) -0.0165(9) -0.0171(9)
C36 0.0346(10) 0.0315(10) 0.0324(10) 0.0008(8) -0.0102(8) -0.0152(8)
C37 0.040(2) 0.031(2) 0.0552(15) -0.0049(15) -0.0161(17) -0.0142(13)
C38 0.0505(17) 0.0272(14) 0.067(2) 0.0004(13) -0.0144(14) -0.0180(12)
C39 0.051(3) 0.025(3) 0.041(2) 0.0060(16) -0.0060(18) -0.021(3)
C37' 0.040(2) 0.031(2) 0.0552(15) -0.0049(15) -0.0161(17) -0.0142(13)
C38' 0.0505(17) 0.0272(14) 0.067(2) 0.0004(13) -0.0144(14) -0.0180(12)
C39' 0.051(3) 0.025(3) 0.041(2) 0.0060(16) -0.0060(18) -0.021(3)
C40 0.0280(10) 0.0425(12) 0.0367(11) -0.0041(9) 0.0046(8) -0.0219(8)
C41 0.0317(10) 0.0495(13) 0.0405(12) -0.0090(10) 0.0077(8) -0.0190(9)
C42 0.0292(10) 0.0409(12) 0.0440(12) -0.0091(10) 0.0030(8) -0.0076(9)
C43 0.0306(10) 0.0281(10) 0.0379(11) -0.0085(8) 0.0034(8) -0.0118(8)
O3 0.055(5) 0.074(6) 0.045(4) -0.001(3) -0.017(3) -0.004(4)
O3' 0.064(15) 0.032(7) 0.061(12) 0.013(6) -0.032(11) -0.025(6)
C44 0.047(3) 0.068(4) 0.045(3) 0.017(3) -0.023(3) -0.025(3)
C45 0.104(6) 0.071(6) 0.035(5) 0.014(4) -0.033(5) -0.046(5)
C46 0.054(4) 0.056(5) 0.057(4) -0.003(4) -0.012(4) -0.020(3)
C47 0.062(3) 0.053(4) 0.047(4) 0.015(3) -0.032(3) -0.021(3)

loop_
_atom_type_symbol
_atom_type_description
_atom_type_scat_dispersion_real
_atom_type_scat_dispersion_imag
_atom_type_scat_source
C C 0.0033 0.0016 'International Tables Vol C Tables 4.2.6.8 and 6.1.1.4'
H H 0.0000 0.0000 'International Tables Vol C Tables 4.2.6.8 and 6.1.1.4'
N N 0.0061 0.0033 'International Tables Vol C Tables 4.2.6.8 and 6.1.1.4'
Cl Cl 0.1484 0.1585 'International Tables Vol C Tables 4.2.6.8 and 6.1.1.4'
Sc Sc 0.2519 0.3716 'International Tables Vol C Tables 4.2.6.8 and 6.1.1.4'
Al Al 0.0645 0.0514 'International Tables Vol C Tables 4.2.6.8 and 6.1.1.4'
O O 0.0106 0.0060 'International Tables Vol C Tables 4.2.6.8 and 6.1.1.4'

loop_
_geom_angle_atom_site_label_1
_geom_angle_atom_site_label_2
_geom_angle_atom_site_label_3
_geom_angle
N1 Sc1 N2 92.95(5)
N1 Sc1 Cl1 105.24(4)
N2 Sc1 Cl1 104.79(4)
N1 Sc1 Al1 115.18(4)
N2 Sc1 Al1 116.05(4)
Cl1 Sc1 Al1 119.02(2)
N1 Sc1 C3 27.62(5)
N2 Sc1 C3 76.81(5)
Cl1 Sc1 C3 87.73(4)
Al1 Sc1 C3 142.61(4)
N1 Sc1 H01 93.4(6)
N2 Sc1 H01 87.2(5)
Cl1 Sc1 H01 157.0(5)
Al1 Sc1 H01 38.7(5)
C3 Sc1 H01 114.4(6)
N1 Sc1 H02 93.2(6)
N2 Sc1 H02 152.8(5)
Cl1 Sc1 H02 99.1(5)
Al1 Sc1 H02 38.5(5)
C3 Sc1 H02 117.4(6)
H01 Sc1 H02 66.0(8)
N1 Sc1 H03 154.0(6)
N2 Sc1 H03 98.2(5)
Cl1 Sc1 H03 94.5(5)
Al1 Sc1 H03 39.0(5)
C3 Sc1 H03 174.9(5)
H01 Sc1 H03 64.0(8)
H02 Sc1 H03 66.8(8)
O1 Al1 O2 87.72(6)
O1 Al1 Sc1 120.70(4)
O2 Al1 Sc1 120.80(5)
O1 Al1 H01 89.9(6)
O2 Al1 H01 89.8(6)
Sc1 Al1 H01 45.4(6)
O1 Al1 H02 97.8(6)
O2 Al1 H02 164.9(6)
Sc1 Al1 H02 44.6(6)
H01 Al1 H02 76.3(9)
O1 Al1 H03 164.5(6)
O2 Al1 H03 93.3(6)
Sc1 Al1 H03 46.4(6)
H01 Al1 H03 74.6(9)
H02 Al1 H03 77.7(9)
O1 Al1 H04 92.1(7)
O2 Al1 H04 92.1(7)
Sc1 Al1 H04 131.9(7)
H01 Al1 H04 177.3(9)
H02 Al1 H04 101.7(9)
H03 Al1 H04 103.3(9)
C39 O1 C36 110.1(5)
C36 O1 C39' 109(3)
C39 O1 Al1 124.2(5)
C36 O1 Al1 125.17(10)
C39' O1 Al1 124(3)
C43 O2 C40 109.32(13)
C43 O2 Al1 120.77(10)
C40 O2 Al1 122.12(11)
C3 N1 C12 124.48(14)
C3 N1 Sc1 106.22(11)
C12 N1 Sc1 129.29(11)
C5 N2 C24 125.47(14)
C5 N2 Sc1 110.29(11)
C24 N2 Sc1 122.40(10)
C2 C1 H1A 109.5
C2 C1 H1B 109.5
H1A C1 H1B 109.5
C2 C1 H1C 109.5
H1A C1 H1C 109.5
H1B C1 H1C 109.5
C8 C2 C9 106.05(16)
C8 C2 C1 108.57(16)
C9 C2 C1 108.46(16)
C8 C2 C3 115.63(14)
C9 C2 C3 113.31(15)
C1 C2 C3 104.60(15)
N1 C3 C4 122.04(15)
N1 C3 C2 122.39(15)
C4 C3 C2 114.90(14)
N1 C3 Sc1 46.17(8)
C4 C3 Sc1 82.03(10)
C2 C3 Sc1 144.02(11)
C3 C4 C5 135.63(15)
C3 C4 H4 112.2
C5 C4 H4 112.2
N2 C5 C4 120.97(15)
N2 C5 C6 127.39(15)
C4 C5 C6 111.64(14)
C7 C6 C11 106.56(16)
C7 C6 C10 106.93(16)
C11 C6 C10 109.22(16)
C7 C6 C5 117.56(15)
C11 C6 C5 107.36(15)
C10 C6 C5 109.01(14)
C6 C7 H7A 109.5
C6 C7 H7B 109.5
H7A C7 H7B 109.5
C6 C7 H7C 109.5
H7A C7 H7C 109.5
H7B C7 H7C 109.5
C2 C8 H8A 109.5
C2 C8 H8B 109.5
H8A C8 H8B 109.5
C2 C8 H8C 109.5
H8A C8 H8C 109.5
H8B C8 H8C 109.5
C2 C9 H9A 109.5
C2 C9 H9B 109.5
H9A C9 H9B 109.5
C2 C9 H9C 109.5
H9A C9 H9C 109.5
H9B C9 H9C 109.5
C6 C10 H10A 109.5
C6 C10 H10B 109.5
H10A C10 H10B 109.5
C6 C10 H10C 109.5
H10A C10 H10C 109.5
H10B C10 H10C 109.5
C6 C11 H11A 109.5
C6 C11 H11B 109.5
H11A C11 H11B 109.5
C6 C11 H11C 109.5
H11A C11 H11C 109.5
H11B C11 H11C 109.5
C13 C12 C17 120.50(17)
C13 C12 N1 117.71(16)
C17 C12 N1 121.59(16)
C14 C13 C12 118.74(19)
C14 C13 C18 119.29(18)
C12 C13 C18 121.93(16)
C15 C14 C13 121.4(2)
C15 C14 H14 119.3
C13 C14 H14 119.3
C14 C15 C16 119.64(19)
C14 C15 H15 120.2
C16 C15 H15 120.2
C15 C16 C17 122.1(2)
C15 C16 H16 119.0
C17 C16 H16 119.0
C16 C17 C12 117.67(19)
C16 C17 C21 117.62(18)
C12 C17 C21 124.62(17)
C20 C18 C19 109.50(18)
C20 C18 C13 113.9(2)
C19 C18 C13 111.61(16)
C20 C18 H18 107.2
C19 C18 H18 107.2
C13 C18 H18 107.2
C18 C19 H19A 109.5
C18 C19 H19B 109.5
H19A C19 H19B 109.5
C18 C19 H19C 109.5
H19A C19 H19C 109.5
H19B C19 H19C 109.5
C18 C20 H20A 109.5
C18 C20 H20B 109.5
H20A C20 H20B 109.5
C18 C20 H20C 109.5
H20A C20 H20C 109.5
H20B C20 H20C 109.5
C17 C21 C23 111.65(18)
C17 C21 C22 112.43(17)
C23 C21 C22 108.04(17)
C17 C21 H21 108.2
C23 C21 H21 108.2
C22 C21 H21 108.2
C21 C22 H22A 109.5
C21 C22 H22B 109.5
H22A C22 H22B 109.5
C21 C22 H22C 109.5
H22A C22 H22C 109.5
H22B C22 H22C 109.5
C21 C23 H23A 109.5
C21 C23 H23B 109.5
H23A C23 H23B 109.5
C21 C23 H23C 109.5
H23A C23 H23C 109.5
H23B C23 H23C 109.5
C25 C24 C29 120.68(16)
C25 C24 N2 120.41(15)
C29 C24 N2 118.74(15)
C26 C25 C24 118.22(17)
C26 C25 C30 118.40(16)
C24 C25 C30 123.38(16)
C27 C26 C25 121.82(18)
C27 C26 H26 119.1
C25 C26 H26 119.1
C26 C27 C28 119.39(18)
C26 C27 H27 120.3
C28 C27 H27 120.3
C27 C28 C29 121.59(18)
C27 C28 H28 119.2
C29 C28 H28 119.2
C28 C29 C24 118.13(17)
C28 C29 C33 118.26(17)
C24 C29 C33 123.60(16)
C25 C30 C32 111.78(16)
C25 C30 C31 110.58(16)
C32 C30 C31 109.92(15)
C25 C30 H30 108.1
C32 C30 H30 108.1
C31 C30 H30 108.1
C30 C31 H31A 109.5
C30 C31 H31B 109.5
H31A C31 H31B 109.5
C30 C31 H31C 109.5
H31A C31 H31C 109.5
H31B C31 H31C 109.5
C30 C32 H32A 109.5
C30 C32 H32B 109.5
H32A C32 H32B 109.5
C30 C32 H32C 109.5
H32A C32 H32C 109.5
H32B C32 H32C 109.5
C29 C33 C35 110.94(16)
C29 C33 C34 112.36(16)
C35 C33 C34 109.43(16)
C29 C33 H33 108.0
C35 C33 H33 108.0
C34 C33 H33 108.0
C33 C34 H34A 109.5
C33 C34 H34B 109.5
H34A C34 H34B 109.5
C33 C34 H34C 109.5
H34A C34 H34C 109.5
H34B C34 H34C 109.5
C33 C35 H35A 109.5
C33 C35 H35B 109.5
H35A C35 H35B 109.5
C33 C35 H35C 109.5
H35A C35 H35C 109.5
H35B C35 H35C 109.5
O1 C36 C37 106.00(19)
O1 C36 C37' 99.3(9)
O1 C36 H36A 110.5
C37 C36 H36A 110.5
C37' C36 H36A 99.4
O1 C36 H36B 110.5
C37 C36 H36B 110.5
C37' C36 H36B 127.4
H36A C36 H36B 108.7
C36 C37 C38 102.2(2)
C36 C37 H37A 111.3
C38 C37 H37A 111.3
C36 C37 H37B 111.3
C38 C37 H37B 111.3
H37A C37 H37B 109.2
C39 C38 C37 102.8(5)
C39 C38 H38A 111.2
C37 C38 H38A 111.2
C39 C38 H38B 111.2
C37 C38 H38B 111.2
H38A C38 H38B 109.1
O1 C39 C38 103.5(8)
O1 C39 H39A 111.1
C38 C39 H39A 111.1
O1 C39 H39B 111.1
C38 C39 H39B 111.1
H39A C39 H39B 109.0
C38' C37' C36 101.4(16)
C38' C37' H37C 111.5
C36 C37' H37C 111.5
C38' C37' H37D 111.5
C36 C37' H37D 111.5
H37C C37' H37D 109.3
C37' C38' C39' 96(3)
C37' C38' H38C 112.5
C39' C38' H38C 112.5
C37' C38' H38D 112.5
C39' C38' H38D 112.5
H38C C38' H38D 110.0
C38' C39' O1 102(5)
C38' C39' H39C 111.3
O1 C39' H39C 111.3
C38' C39' H39D 111.3
O1 C39' H39D 111.3
H39C C39' H39D 109.2
O2 C40 C41 105.40(15)
O2 C40 H40A 110.7
C41 C40 H40A 110.7
O2 C40 H40B 110.7
C41 C40 H40B 110.7
H40A C40 H40B 108.8
C40 C41 C42 103.54(16)
C40 C41 H41A 111.1
C42 C41 H41A 111.1
C40 C41 H41B 111.1
C42 C41 H41B 111.1
H41A C41 H41B 109.0
C43 C42 C41 101.93(16)
C43 C42 H42A 111.4
C41 C42 H42A 111.4
C43 C42 H42B 111.4
C41 C42 H42B 111.4
H42A C42 H42B 109.2
O2 C43 C42 103.47(15)
O2 C43 H43A 111.1
C42 C43 H43A 111.1
O2 C43 H43B 111.1
C42 C43 H43B 111.1
H43A C43 H43B 109.0
O3' O3 C44 72.2(11)
O3' O3 C47 70.2(11)
C44 O3 C47 106.7(6)
O3 C44 C45 106.8(5)
O3 C44 H44A 110.4
C45 C44 H44A 110.4
O3 C44 H44B 110.4
C45 C44 H44B 110.4
H44A C44 H44B 108.6
C44 C45 C46 104.3(5)
C44 C45 H45A 110.9
C46 C45 H45A 110.9
C44 C45 H45B 110.9
C46 C45 H45B 110.9
H45A C45 H45B 108.9
C47 C46 C45 105.4(6)
C47 C46 H46A 110.7
C45 C46 H46A 110.7
C47 C46 H46B 110.7
C45 C46 H46B 110.7
H46A C46 H46B 108.8
O3 C47 C46 106.8(5)
O3 C47 H47A 110.4
C46 C47 H47A 110.4
O3 C47 H47B 110.4
C46 C47 H47B 110.4
H47A C47 H47B 108.6

loop_
_geom_bond_atom_site_label_1
_geom_bond_atom_site_label_2
_geom_bond_distance
Sc1 N1 2.1216(15)
Sc1 N2 2.2077(14)
Sc1 Cl1 2.4162(6)
Sc1 Al1 2.7096(7)
Sc1 C3 2.8241(18)
Sc1 H01 1.938(18)
Sc1 H02 1.916(19)
Sc1 H03 1.970(19)
Al1 O1 1.9775(14)
Al1 O2 1.9854(13)
Al1 H01 1.704(18)
Al1 H02 1.699(18)
Al1 H03 1.711(19)
Al1 H04 1.537(19)
O1 C39 1.455(14)
O1 C36 1.464(2)
O1 C39' 1.52(9)
O2 C43 1.451(2)
O2 C40 1.470(2)
N1 C3 1.363(2)
N1 C12 1.434(2)
N2 C5 1.320(2)
N2 C24 1.448(2)
C1 C2 1.541(3)
C1 H1A 0.9800
C1 H1B 0.9800
C1 H1C 0.9800
C2 C8 1.534(3)
C2 C9 1.539(3)
C2 C3 1.567(2)
C3 C4 1.389(2)
C4 C5 1.441(2)
C4 H4 0.9500
C5 C6 1.564(2)
C6 C7 1.538(3)
C6 C11 1.542(3)
C6 C10 1.545(3)
C7 H7A 0.9800
C7 H7B 0.9800
C7 H7C 0.9800
C8 H8A 0.9800
C8 H8B 0.9800
C8 H8C 0.9800
C9 H9A 0.9800
C9 H9B 0.9800
C9 H9C 0.9800
C10 H10A 0.9800
C10 H10B 0.9800
C10 H10C 0.9800
C11 H11A 0.9800
C11 H11B 0.9800
C11 H11C 0.9800
C12 C13 1.413(3)
C12 C17 1.413(3)
C13 C14 1.395(3)
C13 C18 1.523(3)
C14 C15 1.374(3)
C14 H14 0.9500
C15 C16 1.376(3)
C15 H15 0.9500
C16 C17 1.403(3)
C16 H16 0.9500
C17 C21 1.521(3)
C18 C20 1.516(3)
C18 C19 1.521(3)
C18 H18 1.0000
C19 H19A 0.9800
C19 H19B 0.9800
C19 H19C 0.9800
C20 H20A 0.9800
C20 H20B 0.9800
C20 H20C 0.9800
C21 C23 1.541(3)
C21 C22 1.542(3)
C21 H21 1.0000
C22 H22A 0.9800
C22 H22B 0.9800
C22 H22C 0.9800
C23 H23A 0.9800
C23 H23B 0.9800
C23 H23C 0.9800
C24 C25 1.408(2)
C24 C29 1.413(2)
C25 C26 1.398(3)
C25 C30 1.525(3)
C26 C27 1.376(3)
C26 H26 0.9500
C27 C28 1.383(3)
C27 H27 0.9500
C28 C29 1.399(3)
C28 H28 0.9500
C29 C33 1.522(3)
C30 C32 1.531(3)
C30 C31 1.531(3)
C30 H30 1.0000
C31 H31A 0.9800
C31 H31B 0.9800
C31 H31C 0.9800
C32 H32A 0.9800
C32 H32B 0.9800
C32 H32C 0.9800
C33 C35 1.528(3)
C33 C34 1.539(3)
C33 H33 1.0000
C34 H34A 0.9800
C34 H34B 0.9800
C34 H34C 0.9800
C35 H35A 0.9800
C35 H35B 0.9800
C35 H35C 0.9800
C36 C37 1.502(4)
C36 C37' 1.64(2)
C36 H36A 0.9900
C36 H36B 0.9900
C37 C38 1.529(4)
C37 H37A 0.9900
C37 H37B 0.9900
C38 C39 1.523(12)
C38 H38A 0.9900
C38 H38B 0.9900
C39 H39A 0.9900
C39 H39B 0.9900
C37' C38' 1.49(3)
C37' H37C 0.9900
C37' H37D 0.9900
C38' C39' 1.50(7)
C38' H38C 0.9900
C38' H38D 0.9900
C39' H39C 0.9900
C39' H39D 0.9900
C40 C41 1.519(3)
C40 H40A 0.9900
C40 H40B 0.9900
C41 C42 1.524(3)
C41 H41A 0.9900
C41 H41B 0.9900
C42 C43 1.511(3)
C42 H42A 0.9900
C42 H42B 0.9900
C43 H43A 0.9900
C43 H43B 0.9900
O3 O3' 0.83(2)
O3 C44 1.418(8)
O3 C47 1.432(9)
C44 C45 1.509(9)
C44 H44A 0.9900
C44 H44B 0.9900
C45 C46 1.518(9)
C45 H45A 0.9900
C45 H45B 0.9900
C46 C47 1.491(8)
C46 H46A 0.9900
C46 H46B 0.9900
C47 H47A 0.9900
C47 H47B 0.9900

loop_
_geom_torsion_atom_site_label_1
_geom_torsion_atom_site_label_2
_geom_torsion_atom_site_label_3
_geom_torsion_atom_site_label_4
_geom_torsion
N1 Sc1 Al1 O1 -7.36(7)
N2 Sc1 Al1 O1 99.68(6)
Cl1 Sc1 Al1 O1 -133.74(5)
C3 Sc1 Al1 O1 -3.11(8)
N1 Sc1 Al1 O2 -114.83(7)
N2 Sc1 Al1 O2 -7.79(7)
Cl1 Sc1 Al1 O2 118.80(5)
C3 Sc1 Al1 O2 -110.57(8)
O2 Al1 O1 C39 -103.5(5)
Sc1 Al1 O1 C39 131.6(5)
O2 Al1 O1 C36 85.65(14)
Sc1 Al1 O1 C36 -39.27(15)
O2 Al1 O1 C39' -111(3)
Sc1 Al1 O1 C39' 124(3)
O1 Al1 O2 C43 -169.84(13)
Sc1 Al1 O2 C43 -45.00(14)
O1 Al1 O2 C40 44.23(13)
Sc1 Al1 O2 C40 169.06(11)
N2 Sc1 N1 C3 53.75(11)
Cl1 Sc1 N1 C3 -52.44(11)
Al1 Sc1 N1 C3 174.42(9)
N2 Sc1 N1 C12 -127.24(14)
Cl1 Sc1 N1 C12 126.56(13)
Al1 Sc1 N1 C12 -6.57(15)
C3 Sc1 N1 C12 179.0(2)
N1 Sc1 N2 C5 -44.68(11)
Cl1 Sc1 N2 C5 61.93(11)
Al1 Sc1 N2 C5 -164.64(10)
C3 Sc1 N2 C5 -22.10(11)
N1 Sc1 N2 C24 150.03(12)
Cl1 Sc1 N2 C24 -103.36(12)
Al1 Sc1 N2 C24 30.08(13)
C3 Sc1 N2 C24 172.61(13)
C12 N1 C3 C4 146.79(16)
Sc1 N1 C3 C4 -34.14(18)
C12 N1 C3 C2 -43.0(2)
Sc1 N1 C3 C2 136.02(13)
C12 N1 C3 Sc1 -179.07(19)
C8 C2 C3 N1 38.5(2)
C9 C2 C3 N1 161.26(16)
C1 C2 C3 N1 -80.81(19)
C8 C2 C3 C4 -150.66(16)
C9 C2 C3 C4 -27.9(2)
C1 C2 C3 C4 90.00(18)
C8 C2 C3 Sc1 97.0(2)
C9 C2 C3 Sc1 -140.23(17)
C1 C2 C3 Sc1 -22.3(2)
N2 Sc1 C3 N1 -124.19(11)
Cl1 Sc1 C3 N1 130.05(10)
Al1 Sc1 C3 N1 -8.33(13)
N1 Sc1 C3 C4 151.29(16)
N2 Sc1 C3 C4 27.11(9)
Cl1 Sc1 C3 C4 -78.65(9)
Al1 Sc1 C3 C4 142.97(8)
N1 Sc1 C3 C2 -86.6(2)
N2 Sc1 C3 C2 149.17(19)
Cl1 Sc1 C3 C2 43.41(19)
Al1 Sc1 C3 C2 -94.97(19)
N1 C3 C4 C5 -15.9(3)
C2 C3 C4 C5 173.24(18)
Sc1 C3 C4 C5 -40.1(2)
C24 N2 C5 C4 177.73(15)
Sc1 N2 C5 C4 13.00(19)
C24 N2 C5 C6 -1.6(3)
Sc1 N2 C5 C6 -166.38(13)
C3 C4 C5 N2 29.6(3)
C3 C4 C5 C6 -150.96(19)
N2 C5 C6 C7 -4.1(3)
C4 C5 C6 C7 176.43(16)
N2 C5 C6 C11 -124.14(19)
C4 C5 C6 C11 56.43(18)
N2 C5 C6 C10 117.67(19)
C4 C5 C6 C10 -61.76(19)
C3 N1 C12 C13 -70.2(2)
Sc1 N1 C12 C13 110.96(16)
C3 N1 C12 C17 114.91(19)
Sc1 N1 C12 C17 -63.9(2)
C17 C12 C13 C14 -0.8(3)
N1 C12 C13 C14 -175.74(15)
C17 C12 C13 C18 177.06(16)
N1 C12 C13 C18 2.1(2)
C12 C13 C14 C15 1.6(3)
C18 C13 C14 C15 -176.33(18)
C13 C14 C15 C16 -1.2(3)
C14 C15 C16 C17 0.0(3)
C15 C16 C17 C12 0.8(3)
C15 C16 C17 C21 -175.84(18)
C13 C12 C17 C16 -0.4(3)
N1 C12 C17 C16 174.39(15)
C13 C12 C17 C21 176.02(17)
N1 C12 C17 C21 -9.2(3)
C14 C13 C18 C20 -78.9(2)
C12 C13 C18 C20 103.3(2)
C14 C13 C18 C19 45.7(2)
C12 C13 C18 C19 -132.10(18)
C16 C17 C21 C23 67.3(2)
C12 C17 C21 C23 -109.1(2)
C16 C17 C21 C22 -54.3(2)
C12 C17 C21 C22 129.30(19)
C5 N2 C24 C25 97.1(2)
Sc1 N2 C24 C25 -99.91(16)
C5 N2 C24 C29 -87.7(2)
Sc1 N2 C24 C29 75.34(17)
C29 C24 C25 C26 4.6(3)
N2 C24 C25 C26 179.74(15)
C29 C24 C25 C30 -175.42(16)
N2 C24 C25 C30 -0.3(3)
C24 C25 C26 C27 -2.3(3)
C30 C25 C26 C27 177.68(18)
C25 C26 C27 C28 -1.1(3)
C26 C27 C28 C29 2.4(3)
C27 C28 C29 C24 -0.1(3)
C27 C28 C29 C33 179.53(17)
C25 C24 C29 C28 -3.4(2)
N2 C24 C29 C28 -178.62(15)
C25 C24 C29 C33 176.96(16)
N2 C24 C29 C33 1.7(2)
C26 C25 C30 C32 63.7(2)
C24 C25 C30 C32 -116.31(19)
C26 C25 C30 C31 -59.1(2)
C24 C25 C30 C31 120.87(18)
C28 C29 C33 C35 65.2(2)
C24 C29 C33 C35 -115.16(19)
C28 C29 C33 C34 -57.7(2)
C24 C29 C33 C34 122.00(19)
C39 O1 C36 C37 6.6(5)
C39' O1 C36 C37 13(3)
Al1 O1 C36 C37 178.56(14)
C39 O1 C36 C37' -9.4(10)
C39' O1 C36 C37' -3(3)
Al1 O1 C36 C37' 162.5(8)
O1 C36 C37 C38 -28.2(3)
C37' C36 C37 C38 40(4)
C36 C37 C38 C39 38.8(5)
C36 O1 C39 C38 18.0(7)
Al1 O1 C39 C38 -154.0(3)
C37 C38 C39 O1 -35.0(7)
O1 C36 C37' C38' 35.9(13)
C37 C36 C37' C38' -79(4)
C36 C37' C38' C39' -54(3)
C37' C38' C39' O1 52(4)
C36 O1 C39' C38' -30(4)
Al1 O1 C39' C38' 163.9(19)
C43 O2 C40 C41 4.3(2)
Al1 O2 C40 C41 153.60(13)
O2 C40 C41 C42 20.7(2)
C40 C41 C42 C43 -36.8(2)
C40 O2 C43 C42 -27.7(2)
Al1 O2 C43 C42 -177.52(12)
C41 C42 C43 O2 39.6(2)
O3' O3 C44 C45 -94(2)
C47 O3 C44 C45 -31.6(15)
O3 C44 C45 C46 19.5(11)
C44 C45 C46 C47 -0.8(9)
O3' O3 C47 C46 95(2)
C44 O3 C47 C46 31.2(15)
C45 C46 C47 O3 -18.0(12)
